data_2233532
loop_
_publ_author_name
'Baek, Kwan'
'Gayathri, D.'
'Gupta, Vivek K.'
'Kant, Rajni'
'Jeong, Yeon Tae'

_publ_section_title
;
 1-(4-Methylphenyl)-1<i>H</i>-1,2,3,4-tetrazole
;
_journal_coeditor_code IS5047
_journal_issue 2
_journal_name_full 'Acta Crystallographica Section E'
_journal_page_first o394
_journal_paper_doi 10.1107/S1600536812000797
_journal_volume 68
_journal_year 2012
_chemical_formula_iupac 'C8 H8 N4'
_chemical_formula_moiety 'C8 H8 N4'
_chemical_formula_sum 'C8 H8 N4'
_chemical_formula_weight 160.18
_chemical_name_systematic
;
1-(4-Methylphenyl)-1<i>H</i>-1,2,3,4-tetrazole
;
_space_group_IT_number 14
_symmetry_cell_setting monoclinic
_symmetry_space_group_name_Hall '-P 2yn'
_symmetry_space_group_name_H-M 'P 1 21/n 1'
_atom_sites_solution_hydrogens geom
_atom_sites_solution_primary direct
_atom_sites_solution_secondary difmap
_audit_creation_method SHELXL-97
_cell_angle_alpha 90.00
_cell_angle_beta 96.285(12)
_cell_angle_gamma 90.00
_cell_formula_units_Z 4
_cell_length_a 9.8352(13)
_cell_length_b 5.7244(6)
_cell_length_c 14.4190(19)
_cell_measurement_reflns_used 3527
_cell_measurement_temperature 293(2)
_cell_measurement_theta_max 29.1776
_cell_measurement_theta_min 3.5520
_cell_volume 806.92(17)
_computing_cell_refinement 'CrysAlis PRO (Oxford Diffraction, 2010)'
_computing_data_collection 'CrysAlis PRO (Oxford Diffraction, 2010)'
_computing_data_reduction 'CrysAlis PRO (Oxford Diffraction, 2010)'
_computing_molecular_graphics 'PLATON (Spek, 2009)'
_computing_publication_material 'PLATON (Spek, 2009)'
_computing_structure_refinement 'SHELXL97 (Sheldrick, 2008)'
_computing_structure_solution 'SHELXS97 (Sheldrick, 2008)'
_diffrn_ambient_temperature 293(2)
_diffrn_detector_area_resol_mean 16.1049
_diffrn_measured_fraction_theta_full 0.998
_diffrn_measured_fraction_theta_max 0.998
_diffrn_measurement_device_type 'Oxford Diffraction Xcalibur Sapphire3'
_diffrn_measurement_method '\w scans'
_diffrn_radiation_monochromator graphite
_diffrn_radiation_source 'fine-focus sealed tube'
_diffrn_radiation_type MoK\a
_diffrn_radiation_wavelength 0.71073
_diffrn_reflns_av_R_equivalents 0.0542
_diffrn_reflns_av_sigmaI/netI 0.0280
_diffrn_reflns_limit_h_max 11
_diffrn_reflns_limit_h_min -11
_diffrn_reflns_limit_k_max 6
_diffrn_reflns_limit_k_min -6
_diffrn_reflns_limit_l_max 17
_diffrn_reflns_limit_l_min -17
_diffrn_reflns_number 14618
_diffrn_reflns_theta_full 24.99
_diffrn_reflns_theta_max 24.99
_diffrn_reflns_theta_min 3.83
_diffrn_standards_decay_% 0
_diffrn_standards_interval_count 0
_diffrn_standards_interval_time 0
_diffrn_standards_number 0
_exptl_absorpt_coefficient_mu 0.087
_exptl_absorpt_correction_T_max 1.00000
_exptl_absorpt_correction_T_min 0.76205
_exptl_absorpt_correction_type multi-scan
_exptl_absorpt_process_details
;
(<i>CrysAlis PRO</i>; Oxford Diffraction, 2010)
;
_exptl_crystal_colour white
_exptl_crystal_density_diffrn 1.319
_exptl_crystal_density_method 'not measured'
_exptl_crystal_description plate
_exptl_crystal_F_000 336
_exptl_crystal_size_max 0.3
_exptl_crystal_size_mid 0.2
_exptl_crystal_size_min 0.1
_refine_diff_density_max 0.212
_refine_diff_density_min -0.250
_refine_ls_extinction_method none
_refine_ls_goodness_of_fit_ref 1.051
_refine_ls_hydrogen_treatment constr
_refine_ls_matrix_type full
_refine_ls_number_parameters 110
_refine_ls_number_reflns 1419
_refine_ls_number_restraints 0
_refine_ls_restrained_S_all 1.051
_refine_ls_R_factor_all 0.0990
_refine_ls_R_factor_gt 0.0671
_refine_ls_shift/su_max 0.000
_refine_ls_shift/su_mean 0.000
_refine_ls_structure_factor_coef Fsqd
_refine_ls_weighting_details 'calc w=1/[\s^2^(Fo^2^)+(0.1133P)^2^+0.1542P] where P=(Fo^2^+2Fc^2^)/3'
_refine_ls_weighting_scheme calc
_refine_ls_wR_factor_gt 0.1802
_refine_ls_wR_factor_ref 0.2108
_reflns_number_gt 936
_reflns_number_total 1419
_reflns_threshold_expression I>2sigma(I)
_cod_data_source_file is5047.cif
_cod_data_source_block I
_cod_original_sg_symbol_H-M 'P 21/n'
_cod_database_code 2233532
_cod_database_fobs_code 2233532

loop_
_symmetry_equiv_pos_as_xyz
'x, y, z'
'-x+1/2, y+1/2, -z+1/2'
'-x, -y, -z'
'x-1/2, -y-1/2, z-1/2'

loop_
_atom_site_type_symbol
_atom_site_label
_atom_site_fract_x
_atom_site_fract_y
_atom_site_fract_z
_atom_site_U_iso_or_equiv
_atom_site_adp_type
_atom_site_calc_flag
_atom_site_refinement_flags
_atom_site_occupancy
_atom_site_symmetry_multiplicity
C C1 0.7153(3) 0.0846(5) 0.8500(2) 0.0726(9) Uani d . 1 1
H H1 0.7271 -0.0729 0.8372 0.087 Uiso calc R 1 1
C C2 0.4656(3) 0.0810(4) 0.87347(17) 0.0540(7) Uani d . 1 1
C C3 0.3730(3) 0.1934(5) 0.92335(18) 0.0635(8) Uani d . 1 1
H H3 0.3959 0.3336 0.9537 0.076 Uiso calc R 1 1
C C4 0.2465(3) 0.0950(5) 0.9274(2) 0.0672(9) Uani d . 1 1
H H4 0.1838 0.1718 0.9605 0.081 Uiso calc R 1 1
C C5 0.2090(3) -0.1143(5) 0.88414(19) 0.0622(8) Uani d . 1 1
C C6 0.3039(3) -0.2219(5) 0.8337(2) 0.0634(8) Uani d . 1 1
H H6 0.2811 -0.3625 0.8036 0.076 Uiso calc R 1 1
C C7 0.4315(3) -0.1253(4) 0.82696(18) 0.0607(8) Uani d . 1 1
H H7 0.4932 -0.1980 0.7918 0.073 Uiso calc R 1 1
C C8 0.0709(3) -0.2228(6) 0.8897(2) 0.0850(10) Uani d . 1 1
H H8A 0.0534 -0.2328 0.9538 0.127 Uiso calc R 1 1
H H8B 0.0692 -0.3767 0.8631 0.127 Uiso calc R 1 1
H H8C 0.0017 -0.1283 0.8558 0.127 Uiso calc R 1 1
N N1 0.8114(3) 0.2424(5) 0.85255(19) 0.0841(9) Uani d . 1 1
N N2 0.7502(3) 0.4443(5) 0.8748(2) 0.0874(9) Uani d . 1 1
N N3 0.6234(3) 0.4089(4) 0.8848(2) 0.0826(9) Uani d . 1 1
N N4 0.5985(2) 0.1809(4) 0.86824(14) 0.0580(7) Uani d . 1 1

loop_
_atom_site_aniso_label
_atom_site_aniso_U_11
_atom_site_aniso_U_22
_atom_site_aniso_U_33
_atom_site_aniso_U_12
_atom_site_aniso_U_13
_atom_site_aniso_U_23
C1 0.077(2) 0.0625(18) 0.081(2) 0.0000(16) 0.0255(17) -0.0042(15)
C2 0.0584(16) 0.0504(15) 0.0528(15) 0.0089(11) 0.0041(12) 0.0054(11)
C3 0.079(2) 0.0557(16) 0.0568(17) 0.0051(14) 0.0129(14) -0.0082(13)
C4 0.071(2) 0.0697(19) 0.0636(18) 0.0125(15) 0.0181(15) -0.0055(14)
C5 0.0616(18) 0.0644(17) 0.0609(17) 0.0079(13) 0.0075(14) 0.0067(13)
C6 0.0678(18) 0.0531(16) 0.0686(18) 0.0045(13) 0.0046(14) -0.0049(13)
C7 0.0661(19) 0.0524(15) 0.0635(18) 0.0138(13) 0.0073(14) -0.0052(12)
C8 0.066(2) 0.101(3) 0.088(2) -0.0003(17) 0.0104(17) -0.0046(19)
N1 0.0828(19) 0.086(2) 0.087(2) -0.0101(15) 0.0223(15) 0.0017(14)
N2 0.085(2) 0.0721(18) 0.106(2) -0.0069(15) 0.0121(16) 0.0022(15)
N3 0.082(2) 0.0569(16) 0.108(2) 0.0002(13) 0.0060(16) -0.0030(13)
N4 0.0649(15) 0.0519(13) 0.0568(14) 0.0047(11) 0.0048(11) 0.0029(10)

loop_
_atom_type_symbol
_atom_type_description
_atom_type_scat_dispersion_real
_atom_type_scat_dispersion_imag
_atom_type_scat_source
C C 0.0033 0.0016 'International Tables Vol C Tables 4.2.6.8 and 6.1.1.4'
H H 0.0000 0.0000 'International Tables Vol C Tables 4.2.6.8 and 6.1.1.4'
N N 0.0061 0.0033 'International Tables Vol C Tables 4.2.6.8 and 6.1.1.4'

loop_
_geom_angle_atom_site_label_1
_geom_angle_atom_site_label_2
_geom_angle_atom_site_label_3
_geom_angle
N1 C1 N4 110.3(3)
N1 C1 H1 124.8
N4 C1 H1 124.8
C3 C2 C7 120.8(3)
C3 C2 N4 119.9(2)
C7 C2 N4 119.2(2)
C4 C3 C2 119.0(3)
C4 C3 H3 120.5
C2 C3 H3 120.5
C3 C4 C5 122.3(2)
C3 C4 H4 118.8
C5 C4 H4 118.8
C4 C5 C6 117.4(3)
C4 C5 C8 122.1(3)
C6 C5 C8 120.5(3)
C7 C6 C5 121.7(3)
C7 C6 H6 119.1
C5 C6 H6 119.1
C2 C7 C6 118.8(3)
C2 C7 H7 120.6
C6 C7 H7 120.6
C5 C8 H8A 109.5
C5 C8 H8B 109.5
H8A C8 H8B 109.5
C5 C8 H8C 109.5
H8A C8 H8C 109.5
H8B C8 H8C 109.5
C1 N1 N2 105.0(3)
N3 N2 N1 110.6(2)
N2 N3 N4 107.0(2)
C1 N4 N3 107.1(2)
C1 N4 C2 131.2(2)
N3 N4 C2 121.7(2)

loop_
_geom_bond_atom_site_label_1
_geom_bond_atom_site_label_2
_geom_bond_distance
C1 N1 1.304(4)
C1 N4 1.326(3)
C1 H1 0.9300
C2 C3 1.380(4)
C2 C7 1.381(4)
C2 N4 1.436(3)
C3 C4 1.373(4)
C3 H3 0.9300
C4 C5 1.382(4)
C4 H4 0.9300
C5 C6 1.389(4)
C5 C8 1.504(4)
C6 C7 1.385(4)
C6 H6 0.9300
C7 H7 0.9300
C8 H8A 0.9600
C8 H8B 0.9600
C8 H8C 0.9600
N1 N2 1.357(4)
N2 N3 1.288(4)
N3 N4 1.345(3)

loop_
_geom_hbond_atom_site_label_D
_geom_hbond_atom_site_label_H
_geom_hbond_atom_site_label_A
_geom_hbond_site_symmetry_A
_geom_hbond_distance_DH
_geom_hbond_distance_HA
_geom_hbond_distance_DA
_geom_hbond_angle_DHA
C6 H6 Cg 2_546 0.93 2.89 3.630(3) 138

loop_
_geom_torsion_atom_site_label_1
_geom_torsion_atom_site_label_2
_geom_torsion_atom_site_label_3
_geom_torsion_atom_site_label_4
_geom_torsion
C7 C2 C3 C4 1.0(4)
N4 C2 C3 C4 180.0(2)
C2 C3 C4 C5 0.7(4)
C3 C4 C5 C6 -1.4(4)
C3 C4 C5 C8 179.3(3)
C4 C5 C6 C7 0.3(4)
C8 C5 C6 C7 179.7(3)
C3 C2 C7 C6 -2.0(4)
N4 C2 C7 C6 179.0(2)
C5 C6 C7 C2 1.3(4)
N4 C1 N1 N2 0.9(3)
C1 N1 N2 N3 -0.1(4)
N1 N2 N3 N4 -0.6(4)
N1 C1 N4 N3 -1.2(3)
N1 C1 N4 C2 180.0(3)
N2 N3 N4 C1 1.1(3)
N2 N3 N4 C2 -180.0(2)
C3 C2 N4 C1 157.9(3)
C7 C2 N4 C1 -23.2(4)
C3 C2 N4 N3 -20.7(4)
C7 C2 N4 N3 158.2(2)

loop_
_cod_related_entry_id
_cod_related_entry_database
_cod_related_entry_code
1 ChemSpider 237439
